data_2012775
loop_
_publ_author_name
'Glidewell, Christopher'
'Low, John N.'
'Cobo, Justo'
'Nogueras, Manuel'
'S\'anchez, Adolfo'
'Rengifo, Emerson'
'Abonia, Rodrigo'

_publ_section_title
;5-[<i>N</i>-(1<i>H</i>-Benzotriazol-1-ylmethyl)amino]-3-<i>tert</i>-butyl-1-phenylpyrazole:
 sheets built from N---H&#x00B7;&#x00B7;&#x00B7;N,
 C---H&#x00B7;&#x00B7;&#x00B7;N and C---H&#x00B7;&#x00B7;&#x00B7;\p(pyrazole)
 interactions
;
_journal_issue 6
_journal_name_full 'Acta Crystallographica Section C'
_journal_page_first o314
_journal_page_last o317
_journal_paper_doi 10.1107/S0108270102006881
_journal_volume 58
_journal_year 2002
_chemical_formula_iupac 'C20 H22 N6'
_chemical_formula_moiety 'C20 H22 N6'
_chemical_formula_sum 'C20 H22 N6'
_chemical_formula_weight 346.44
_chemical_name_systematic
;
5-[N-(Benzotriazol-1-ylmethyl)amino]-3-tert-butyl-1-phenylpyrazole
;
_space_group_IT_number 19
_symmetry_cell_setting orthorhombic
_symmetry_space_group_name_Hall 'P 2ac 2ab'
_symmetry_space_group_name_H-M 'P 21 21 21'
_atom_sites_solution_hydrogens geom
_atom_sites_solution_primary direct
_atom_sites_solution_secondary difmap
_cell_angle_alpha 90.00
_cell_angle_beta 90.00
_cell_angle_gamma 90.00
_cell_formula_units_Z 4
_cell_length_a 7.2380(5)
_cell_length_b 11.9743(9)
_cell_length_c 21.2062(16)
_cell_measurement_reflns_used 2418
_cell_measurement_temperature 120(2)
_cell_measurement_theta_max 27.44
_cell_measurement_theta_min 1.92
_cell_volume 1837.9(2)
_computing_cell_refinement SMART
_computing_data_collection 'SMART (Bruker, 1997)'
_computing_data_reduction 'SHELXTL (Bruker, 1997)'
_computing_molecular_graphics 'PLATON (Spek, 2002)'
_computing_publication_material 'SHELXL97 and PRPKAPPA (Ferguson, 1999)'
_computing_structure_refinement 'SHELXL97 (Sheldrick, 1997)'
_computing_structure_solution 'SHELXS97 (Sheldrick, 1997)'
_diffrn_ambient_temperature 120(2)
_diffrn_measured_fraction_theta_full 1.000
_diffrn_measured_fraction_theta_max 1.000
_diffrn_measurement_device_type 'Bruker SMART1000 CCD'
_diffrn_measurement_method '\f and \w'
_diffrn_radiation_monochromator graphite
_diffrn_radiation_source 'fine-focus sealed X-ray tube'
_diffrn_radiation_type 'Mo K\a'
_diffrn_radiation_wavelength 0.71073
_diffrn_reflns_av_R_equivalents 0.0297
_diffrn_reflns_av_sigmaI/netI 0.0215
_diffrn_reflns_limit_h_max 9
_diffrn_reflns_limit_h_min -7
_diffrn_reflns_limit_k_max 15
_diffrn_reflns_limit_k_min -15
_diffrn_reflns_limit_l_max 27
_diffrn_reflns_limit_l_min -27
_diffrn_reflns_number 12704
_diffrn_reflns_theta_full 27.44
_diffrn_reflns_theta_max 27.44
_diffrn_reflns_theta_min 1.92
_diffrn_standards_decay_% negligible
_exptl_absorpt_coefficient_mu 0.079
_exptl_absorpt_correction_T_max 0.995
_exptl_absorpt_correction_T_min 0.979
_exptl_absorpt_correction_type multi-scan
_exptl_absorpt_process_details '(SADABS; Bruker, 1997)'
_exptl_crystal_colour colourless
_exptl_crystal_density_diffrn 1.252
_exptl_crystal_density_method 'not measured'
_exptl_crystal_description plate
_exptl_crystal_F_000 736
_exptl_crystal_size_max 0.30
_exptl_crystal_size_mid 0.20
_exptl_crystal_size_min 0.07
_refine_diff_density_max 0.315
_refine_diff_density_min -0.254
_refine_ls_extinction_method none
_refine_ls_goodness_of_fit_ref 1.072
_refine_ls_hydrogen_treatment constr
_refine_ls_matrix_type full
_refine_ls_number_parameters 238
_refine_ls_number_reflns 2418
_refine_ls_number_restraints 0
_refine_ls_restrained_S_all 1.072
_refine_ls_R_factor_all 0.0490
_refine_ls_R_factor_gt 0.0440
_refine_ls_shift/su_max <0.001
_refine_ls_shift/su_mean 0.000
_refine_ls_structure_factor_coef Fsqd
_refine_ls_weighting_details 'w = 1/[\s^2^(Fo^2^)+(0.0692P)^2^+0.2514P] where P = (Fo^2^+2Fc^2^)/3'
_refine_ls_weighting_scheme calc
_refine_ls_wR_factor_gt 0.1048
_refine_ls_wR_factor_ref 0.1075
_reflns_number_gt 2200
_reflns_number_total 2418
_reflns_threshold_expression I>2\s(I)
_cod_data_source_file sk1550.cif
_cod_data_source_block I
_cod_depositor_comments
;
The following automatic conversions were performed:

'_exptl_absorpt_correction_type' value 'Multi-scan' changed to
'multi-scan' according to
/home/saulius/struct/CIF-dictionaries/cif_core.dic dictionary named
'cif_core.dic' version 2.4.1 from 2010-06-29.

Automatic conversion script
Id: cif_fix_values 1715 2011-07-08 13:25:40Z adriana 
;
_cod_database_code 2012775

loop_
_symmetry_equiv_pos_as_xyz
'x, y, z'
'-x+1/2, -y, z+1/2'
'x+1/2, -y+1/2, -z'
'-x, y+1/2, -z+1/2'

loop_
_atom_site_label
_atom_site_fract_x
_atom_site_fract_y
_atom_site_fract_z
_atom_site_U_iso_or_equiv
_atom_site_adp_type
_atom_site_calc_flag
_atom_site_refinement_flags
_atom_site_occupancy
_atom_site_disorder_assembly
_atom_site_disorder_group
_atom_site_type_symbol
N1 1.0596(2) 0.24099(13) 0.27065(8) 0.0232(4) Uani d . 1 . . N
N2 1.0770(3) 0.35277(14) 0.28072(9) 0.0277(4) Uani d . 1 . . N
N3 1.1066(3) 0.40159(15) 0.22666(9) 0.0292(4) Uani d . 1 . . N
C1 1.1076(3) 0.32159(17) 0.18008(10) 0.0262(4) Uani d . 1 . . C
C2 1.0753(3) 0.21782(16) 0.20807(10) 0.0231(4) Uani d . 1 . . C
C3 1.0613(3) 0.11871(17) 0.17269(11) 0.0297(5) Uani d . 1 . . C
C4 1.0815(4) 0.1306(2) 0.10877(11) 0.0371(6) Uani d . 1 . . C
C5 1.1170(4) 0.2350(2) 0.07999(12) 0.0401(6) Uani d . 1 . . C
C6 1.1313(3) 0.3311(2) 0.11493(11) 0.0341(5) Uani d . 1 . . C
C7 1.0200(3) 0.16520(16) 0.32334(10) 0.0233(4) Uani d . 1 . . C
N4 0.8337(3) 0.12756(14) 0.32493(9) 0.0265(4) Uani d . 1 . . N
C8 0.6961(3) 0.18721(16) 0.35393(9) 0.0202(4) Uani d . 1 . . C
N5 0.5259(2) 0.14256(13) 0.36389(8) 0.0228(4) Uani d . 1 . . N
N6 0.4122(3) 0.21445(14) 0.39701(8) 0.0239(4) Uani d . 1 . . N
C9 0.5151(3) 0.30470(15) 0.40625(9) 0.0207(4) Uani d . 1 . . C
C10 0.6939(3) 0.29314(16) 0.38047(9) 0.0214(4) Uani d . 1 . . C
C11 0.4373(3) 0.40699(16) 0.43919(9) 0.0236(4) Uani d . 1 . . C
C12 0.4214(4) 0.50269(16) 0.39123(10) 0.0293(5) Uani d . 1 . . C
C13 0.5717(4) 0.4412(2) 0.49206(10) 0.0343(5) Uani d . 1 . . C
C14 0.2459(3) 0.38334(19) 0.46731(11) 0.0336(5) Uani d . 1 . . C
C15 0.4674(3) 0.03169(16) 0.34969(9) 0.0216(4) Uani d . 1 . . C
C16 0.4088(3) -0.03790(19) 0.39807(10) 0.0279(5) Uani d . 1 . . C
C17 0.3577(3) -0.14699(19) 0.38388(12) 0.0341(5) Uani d . 1 . . C
C18 0.3679(3) -0.18606(19) 0.32264(12) 0.0345(5) Uani d . 1 . . C
C19 0.4245(3) -0.1168(2) 0.27497(11) 0.0335(5) Uani d . 1 . . C
C20 0.4728(3) -0.00664(18) 0.28800(10) 0.0274(5) Uani d . 1 . . C
H3 1.0393 0.0482 0.1918 0.036 Uiso calc R 1 . . H
H4 1.0713 0.0663 0.0828 0.045 Uiso calc R 1 . . H
H5 1.1313 0.2387 0.0355 0.048 Uiso calc R 1 . . H
H6 1.1562 0.4011 0.0956 0.041 Uiso calc R 1 . . H
H71 1.1027 0.0996 0.3203 0.028 Uiso calc R 1 . . H
H72 1.0481 0.2040 0.3634 0.028 Uiso calc R 1 . . H
H4A 0.8058 0.0638 0.3067 0.032 Uiso calc R 1 . . H
H10 0.7914 0.3463 0.3811 0.026 Uiso calc R 1 . . H
H12A 0.3356 0.4812 0.3576 0.035 Uiso calc R 1 . . H
H12B 0.5432 0.5181 0.3731 0.035 Uiso calc R 1 . . H
H12C 0.3751 0.5698 0.4125 0.035 Uiso calc R 1 . . H
H13A 0.5756 0.3825 0.5242 0.041 Uiso calc R 1 . . H
H13B 0.5296 0.5112 0.5113 0.041 Uiso calc R 1 . . H
H13C 0.6956 0.4518 0.4744 0.041 Uiso calc R 1 . . H
H14A 0.1601 0.3629 0.4335 0.040 Uiso calc R 1 . . H
H14B 0.2004 0.4503 0.4889 0.040 Uiso calc R 1 . . H
H14C 0.2549 0.3217 0.4976 0.040 Uiso calc R 1 . . H
H16 0.4036 -0.0114 0.4403 0.034 Uiso calc R 1 . . H
H17 0.3155 -0.1950 0.4165 0.041 Uiso calc R 1 . . H
H18 0.3354 -0.2612 0.3136 0.041 Uiso calc R 1 . . H
H19 0.4308 -0.1441 0.2330 0.040 Uiso calc R 1 . . H
H20 0.5091 0.0420 0.2548 0.033 Uiso calc R 1 . . H

loop_
_atom_site_aniso_label
_atom_site_aniso_U_11
_atom_site_aniso_U_22
_atom_site_aniso_U_33
_atom_site_aniso_U_12
_atom_site_aniso_U_13
_atom_site_aniso_U_23
N1 0.0228(9) 0.0116(7) 0.0353(9) -0.0020(7) 0.0011(8) -0.0019(7)
N2 0.0291(9) 0.0114(8) 0.0427(10) -0.0012(7) 0.0004(8) -0.0021(7)
N3 0.0308(10) 0.0168(8) 0.0399(10) -0.0021(7) 0.0000(9) 0.0029(8)
C1 0.0216(10) 0.0179(9) 0.0391(11) -0.0018(8) -0.0003(9) 0.0056(9)
C2 0.0199(10) 0.0168(9) 0.0327(10) 0.0003(8) 0.0011(9) 0.0020(8)
C3 0.0320(12) 0.0170(9) 0.0400(11) -0.0006(9) 0.0049(10) -0.0024(9)
C4 0.0400(14) 0.0320(12) 0.0394(12) -0.0009(11) 0.0033(11) -0.0093(10)
C5 0.0416(14) 0.0467(15) 0.0320(11) -0.0006(12) 0.0036(11) 0.0017(11)
C6 0.0323(12) 0.0311(11) 0.0389(12) -0.0024(10) -0.0009(10) 0.0098(10)
C7 0.0225(10) 0.0164(8) 0.0309(10) 0.0005(8) 0.0012(9) 0.0006(8)
N4 0.0250(9) 0.0138(7) 0.0406(10) -0.0024(7) 0.0066(8) -0.0075(8)
C8 0.0229(9) 0.0152(9) 0.0223(8) 0.0004(8) 0.0002(8) 0.0011(8)
N5 0.0223(8) 0.0160(8) 0.0300(8) 0.0005(7) 0.0021(7) -0.0055(7)
N6 0.0261(9) 0.0174(8) 0.0284(8) 0.0020(7) 0.0033(8) -0.0047(7)
C9 0.0283(11) 0.0143(8) 0.0195(8) 0.0016(8) -0.0013(8) -0.0001(7)
C10 0.0275(10) 0.0134(8) 0.0233(9) 0.0002(8) -0.0008(8) -0.0008(8)
C11 0.0299(11) 0.0169(9) 0.0241(9) 0.0036(8) 0.0001(9) -0.0033(8)
C12 0.0370(13) 0.0171(9) 0.0336(10) 0.0050(9) 0.0023(10) 0.0003(8)
C13 0.0432(14) 0.0303(11) 0.0294(10) 0.0029(11) -0.0035(10) -0.0112(9)
C14 0.0366(13) 0.0226(11) 0.0416(12) 0.0033(10) 0.0119(10) -0.0052(10)
C15 0.0186(9) 0.0162(9) 0.0301(10) -0.0011(7) -0.0006(8) -0.0034(8)
C16 0.0286(11) 0.0255(10) 0.0297(10) -0.0039(9) 0.0016(9) -0.0035(8)
C17 0.0332(12) 0.0234(11) 0.0455(13) -0.0062(10) 0.0026(10) 0.0038(10)
C18 0.0277(11) 0.0208(10) 0.0549(14) -0.0053(9) -0.0026(11) -0.0081(11)
C19 0.0345(13) 0.0298(12) 0.0363(11) -0.0038(10) -0.0028(10) -0.0136(10)
C20 0.0301(11) 0.0241(10) 0.0281(10) -0.0038(9) -0.0014(9) -0.0032(8)

loop_
_atom_type_symbol
_atom_type_description
_atom_type_scat_dispersion_real
_atom_type_scat_dispersion_imag
_atom_type_scat_source
C C 0.0033 0.0016 'International Tables Vol C Tables 4.2.6.8 and 6.1.1.4'
H H 0.0000 0.0000 'International Tables Vol C Tables 4.2.6.8 and 6.1.1.4'
N N 0.0061 0.0033 'International Tables Vol C Tables 4.2.6.8 and 6.1.1.4'

loop_
_geom_angle_atom_site_label_1
_geom_angle_atom_site_label_2
_geom_angle_atom_site_label_3
_geom_angle
_geom_angle_publ_flag
C2 N1 N2 110.23(17) no
C2 N1 C7 129.26(16) no
N2 N1 C7 120.44(17) no
N3 N2 N1 108.54(17) no
N2 N3 C1 108.65(17) no
N3 C1 C6 130.8(2) no
N3 C1 C2 108.26(18) no
C6 C1 C2 120.9(2) no
N1 C2 C1 104.31(17) no
N1 C2 C3 133.29(19) no
C1 C2 C3 122.39(19) no
C4 C3 C2 115.6(2) no
C4 C3 H3 122.2 no
C2 C3 H3 122.2 no
C3 C4 C5 122.6(2) no
C3 C4 H4 118.7 no
C5 C4 H4 118.7 no
C6 C5 C4 121.4(2) no
C6 C5 H5 119.3 no
C4 C5 H5 119.3 no
C5 C6 C1 117.1(2) no
C5 C6 H6 121.4 no
C1 C6 H6 121.4 no
N4 C7 N1 113.52(18) no
N4 C7 H71 108.9 no
N1 C7 H71 108.9 no
N4 C7 H72 108.9 no
N1 C7 H72 108.9 no
H71 C7 H72 107.7 no
C8 N4 C7 122.29(17) no
C8 N4 H4A 118.9 no
C7 N4 H4A 118.9 no
N5 C8 N4 121.54(17) no
N5 C8 C10 106.62(17) no
N4 C8 C10 131.77(19) no
C8 N5 N6 111.93(16) no
C8 N5 C15 127.05(16) no
N6 N5 C15 120.68(17) no
C9 N6 N5 104.35(17) no
N6 C9 C10 112.18(17) no
N6 C9 C11 121.12(19) no
C10 C9 C11 126.67(18) no
C8 C10 C9 104.90(18) no
C8 C10 H10 127.5 no
C9 C10 H10 127.5 no
C9 C11 C14 111.38(17) no
C9 C11 C12 108.96(15) no
C14 C11 C12 109.09(18) no
C9 C11 C13 108.38(18) no
C14 C11 C13 109.67(18) no
C12 C11 C13 109.32(18) no
C11 C12 H12A 109.5 no
C11 C12 H12B 109.5 no
H12A C12 H12B 109.5 no
C11 C12 H12C 109.5 no
H12A C12 H12C 109.5 no
H12B C12 H12C 109.5 no
C11 C13 H13A 109.5 no
C11 C13 H13B 109.5 no
H13A C13 H13B 109.5 no
C11 C13 H13C 109.5 no
H13A C13 H13C 109.5 no
H13B C13 H13C 109.5 no
C11 C14 H14A 109.5 no
C11 C14 H14B 109.5 no
H14A C14 H14B 109.5 no
C11 C14 H14C 109.5 no
H14A C14 H14C 109.5 no
H14B C14 H14C 109.5 no
C20 C15 C16 120.46(19) no
C20 C15 N5 119.93(18) no
C16 C15 N5 119.59(18) no
C15 C16 C17 119.0(2) no
C15 C16 H16 120.5 no
C17 C16 H16 120.5 no
C18 C17 C16 120.5(2) no
C18 C17 H17 119.8 no
C16 C17 H17 119.8 no
C19 C18 C17 120.3(2) no
C19 C18 H18 119.9 no
C17 C18 H18 119.9 no
C18 C19 C20 120.1(2) no
C18 C19 H19 119.9 no
C20 C19 H19 119.9 no
C15 C20 C19 119.6(2) no
C15 C20 H20 120.2 no
C19 C20 H20 120.2 no

loop_
_geom_bond_atom_site_label_1
_geom_bond_atom_site_label_2
_geom_bond_site_symmetry_2
_geom_bond_distance
_geom_bond_publ_flag
C1 C2 . 1.397(3) y
C2 C3 . 1.408(3) y
C3 C4 . 1.371(3) y
C4 C5 . 1.415(4) y
C5 C6 . 1.373(4) y
C6 C1 . 1.397(3) y
C1 N3 . 1.376(3) y
C2 N1 . 1.361(3) y
N1 N2 . 1.361(2) y
N2 N3 . 1.305(3) y
N1 C7 . 1.468(3) y
C7 N4 . 1.422(3) y
N4 C8 . 1.372(3) y
C8 N5 . 1.359(3) y
N5 N6 . 1.383(2) y
N6 C9 . 1.327(3) y
C9 C10 . 1.412(3) y
C10 C8 . 1.388(3) y
C3 H3 . 0.9500 no
C4 H4 . 0.9500 no
C5 H5 . 0.9500 no
C6 H6 . 0.9500 no
C7 H71 . 0.9900 no
C7 H72 . 0.9900 no
N4 H4A . 0.8800 no
N5 C15 . 1.426(2) no
C9 C11 . 1.518(3) no
C10 H10 . 0.9500 no
C11 C14 . 1.535(3) no
C11 C12 . 1.536(3) no
C11 C13 . 1.540(3) no
C12 H12A . 0.9800 no
C12 H12B . 0.9800 no
C12 H12C . 0.9800 no
C13 H13A . 0.9800 no
C13 H13B . 0.9800 no
C13 H13C . 0.9800 no
C14 H14A . 0.9800 no
C14 H14B . 0.9800 no
C14 H14C . 0.9800 no
C15 C20 . 1.387(3) no
C15 C16 . 1.388(3) no
C16 C17 . 1.390(3) no
C16 H16 . 0.9500 no
C17 C18 . 1.382(4) no
C17 H17 . 0.9500 no
C18 C19 . 1.370(3) no
C18 H18 . 0.9500 no
C19 C20 . 1.393(3) no
C19 H19 . 0.9500 no
C20 H20 . 0.9500 no

loop_
_geom_hbond_atom_site_label_D
_geom_hbond_atom_site_label_H
_geom_hbond_atom_site_label_A
_geom_hbond_site_symmetry_A
_geom_hbond_distance_DH
_geom_hbond_distance_HA
_geom_hbond_distance_DA
_geom_hbond_angle_DHA
_geom_hbond_publ_flag
N4 H4A N3 4_745 0.88 2.16 2.950(3) 149 y
C3 H3 N2 4_745 0.95 2.55 3.481(3) 165 y
C19 H19 Cg2 4_645 0.95 2.85 3.779(3) 167 y

loop_
_geom_torsion_atom_site_label_1
_geom_torsion_atom_site_label_2
_geom_torsion_atom_site_label_3
_geom_torsion_atom_site_label_4
_geom_torsion
_geom_torsion_publ_flag
C2 N1 N2 N3 -1.1(3) no
C7 N1 N2 N3 -178.26(18) no
N1 N2 N3 C1 0.4(2) no
N2 N3 C1 C6 179.2(2) no
N2 N3 C1 C2 0.4(2) no
N2 N1 C2 C1 1.3(2) no
C7 N1 C2 C1 178.10(19) no
N2 N1 C2 C3 -177.2(2) no
C7 N1 C2 C3 -0.4(4) no
N3 C1 C2 N1 -1.0(2) no
C6 C1 C2 N1 -180.0(2) no
N3 C1 C2 C3 177.7(2) no
C6 C1 C2 C3 -1.3(3) no
N1 C2 C3 C4 178.3(2) no
C1 C2 C3 C4 0.0(3) no
C2 C3 C4 C5 1.0(4) no
C3 C4 C5 C6 -0.7(4) no
C4 C5 C6 C1 -0.6(4) no
N3 C1 C6 C5 -177.2(2) no
C2 C1 C6 C5 1.5(4) no
C2 N1 C7 N4 -72.4(3) no
N2 N1 C7 N4 104.2(2) no
N1 C7 N4 C8 -86.2(3) no
C7 N4 C8 N5 -169.37(19) no
C7 N4 C8 C10 7.4(3) no
N4 C8 N5 N6 176.44(17) no
C10 C8 N5 N6 -1.0(2) no
N4 C8 N5 C15 3.1(3) no
C10 C8 N5 C15 -174.35(19) no
C8 N5 N6 C9 1.0(2) no
C15 N5 N6 C9 174.79(17) no
N5 N6 C9 C10 -0.6(2) no
N5 N6 C9 C11 177.48(16) no
N5 C8 C10 C9 0.6(2) no
N4 C8 C10 C9 -176.5(2) no
N6 C9 C10 C8 0.0(2) no
C11 C9 C10 C8 -177.94(18) no
N6 C9 C11 C14 8.7(3) no
C10 C9 C11 C14 -173.59(19) no
N6 C9 C11 C12 -111.7(2) no
C10 C9 C11 C12 66.0(3) no
N6 C9 C11 C13 129.4(2) no
C10 C9 C11 C13 -52.9(3) no
C8 N5 C15 C20 -60.3(3) no
N6 N5 C15 C20 126.9(2) no
C8 N5 C15 C16 118.4(2) no
N6 N5 C15 C16 -54.4(3) no
C20 C15 C16 C17 0.8(3) no
N5 C15 C16 C17 -178.0(2) no
C15 C16 C17 C18 1.0(4) no
C16 C17 C18 C19 -1.5(4) no
C17 C18 C19 C20 0.2(4) no
C16 C15 C20 C19 -2.1(3) no
N5 C15 C20 C19 176.7(2) no
C18 C19 C20 C15 1.6(4) no

loop_
_cod_related_entry_id
_cod_related_entry_database
_cod_related_entry_code
1 ChemSpider 9580154
